data_2224063
loop_
_publ_author_name
'Chen, Li-Zhuang'

_publ_section_title
;
 Ethylenediammonium dichloroiodide chloride
;
_journal_coeditor_code XU2588
_journal_issue 11
_journal_name_full 'Acta Crystallographica Section E'
_journal_page_first o2625
_journal_paper_doi 10.1107/S1600536809039038
_journal_volume 65
_journal_year 2009
_chemical_formula_iupac 'C2 H10 N2 2+, Cl2 I -, Cl -'
_chemical_formula_moiety 'C2 H10 N2 2+, Cl2 I -, Cl -'
_chemical_formula_sum 'C2 H10 Cl3 I N2'
_chemical_formula_weight 295.37
_chemical_name_systematic
;
Ethylenediammonium dichloroiodide chloride
;
_space_group_IT_number 15
_symmetry_cell_setting monoclinic
_symmetry_space_group_name_Hall '-C 2yc'
_symmetry_space_group_name_H-M 'C 1 2/c 1'
_atom_sites_solution_hydrogens geom
_atom_sites_solution_primary direct
_atom_sites_solution_secondary difmap
_audit_creation_method SHELXL-97
_cell_angle_alpha 90.00
_cell_angle_beta 101.164(16)
_cell_angle_gamma 90.00
_cell_formula_units_Z 12
_cell_length_a 8.565(2)
_cell_length_b 16.2186(15)
_cell_length_c 19.9631(16)
_cell_measurement_reflns_used 2821
_cell_measurement_temperature 293(2)
_cell_measurement_theta_max 27.51
_cell_measurement_theta_min 2.51
_cell_volume 2720.6(7)
_computing_cell_refinement 'CrystalClear (Rigaku, 2005)'
_computing_data_collection 'CrystalClear (Rigaku, 2005)'
_computing_data_reduction 'CrystalClear (Rigaku, 2005)'
_computing_molecular_graphics 'ORTEP-3 for Windows (Farrugia, 1997)'
_computing_publication_material 'WinGX (Farrugia, 1999)'
_computing_structure_refinement 'SHELXL97 (Sheldrick, 2008)'
_computing_structure_solution 'SHELXS97 (Sheldrick, 2008)'
_diffrn_ambient_temperature 293(2)
_diffrn_detector_area_resol_mean 13.6612
_diffrn_measured_fraction_theta_full 0.993
_diffrn_measured_fraction_theta_max 0.993
_diffrn_measurement_device_type 'Rigaku SCXmini'
_diffrn_measurement_method \w
_diffrn_radiation_monochromator graphite
_diffrn_radiation_source 'fine-focus sealed tube'
_diffrn_radiation_type MoK\a
_diffrn_radiation_wavelength 0.71073
_diffrn_reflns_av_R_equivalents 0.0336
_diffrn_reflns_av_sigmaI/netI 0.0249
_diffrn_reflns_limit_h_max 11
_diffrn_reflns_limit_h_min -11
_diffrn_reflns_limit_k_max 20
_diffrn_reflns_limit_k_min -20
_diffrn_reflns_limit_l_max 25
_diffrn_reflns_limit_l_min -25
_diffrn_reflns_number 13418
_diffrn_reflns_theta_full 27.51
_diffrn_reflns_theta_max 27.51
_diffrn_reflns_theta_min 2.51
_diffrn_standards_number 0
_exptl_absorpt_coefficient_mu 4.337
_exptl_absorpt_correction_T_max 0.301
_exptl_absorpt_correction_T_min 0.230
_exptl_absorpt_correction_type multi-scan
_exptl_absorpt_process_details '(CrystalClear; Rigaku, 2005)'
_exptl_crystal_colour yellow
_exptl_crystal_density_diffrn 2.163
_exptl_crystal_density_method 'not measured'
_exptl_crystal_description block
_exptl_crystal_F_000 1680
_exptl_crystal_size_max 0.36
_exptl_crystal_size_mid 0.30
_exptl_crystal_size_min 0.28
_refine_diff_density_max 0.915
_refine_diff_density_min -0.653
_refine_ls_extinction_coef 0.00017(4)
_refine_ls_extinction_expression Fc^*^=kFc[1+0.001xFc^2^\l^3^/sin(2\q)]^-1/4^
_refine_ls_extinction_method 'SHELXL97 (Sheldrick, 2008)'
_refine_ls_goodness_of_fit_ref 1.095
_refine_ls_hydrogen_treatment constr
_refine_ls_matrix_type full
_refine_ls_number_parameters 114
_refine_ls_number_reflns 3106
_refine_ls_number_restraints 0
_refine_ls_restrained_S_all 1.095
_refine_ls_R_factor_all 0.0273
_refine_ls_R_factor_gt 0.0233
_refine_ls_shift/su_max 0.000
_refine_ls_shift/su_mean 0.000
_refine_ls_structure_factor_coef Fsqd
_refine_ls_weighting_details 'calc w=1/[\s^2^(Fo^2^)+(0.0271P)^2^] where P=(Fo^2^+2Fc^2^)/3'
_refine_ls_weighting_scheme calc
_refine_ls_wR_factor_gt 0.0541
_refine_ls_wR_factor_ref 0.0555
_reflns_number_gt 2821
_reflns_number_total 3106
_reflns_threshold_expression I>2\s(I)
_cod_data_source_file xu2588.cif
_cod_data_source_block I
_cod_original_cell_volume 2720.8(7)
_cod_original_sg_symbol_H-M 'C 2/c'
_cod_database_code 2224063
_cod_database_fobs_code 2224063

loop_
_symmetry_equiv_pos_as_xyz
'x, y, z'
'-x, y, -z+1/2'
'x+1/2, y+1/2, z'
'-x+1/2, y+1/2, -z+1/2'
'-x, -y, -z'
'x, -y, z-1/2'
'-x+1/2, -y+1/2, -z'
'x+1/2, -y+1/2, z-1/2'

loop_
_atom_site_type_symbol
_atom_site_label
_atom_site_fract_x
_atom_site_fract_y
_atom_site_fract_z
_atom_site_U_iso_or_equiv
_atom_site_adp_type
_atom_site_calc_flag
_atom_site_refinement_flags
_atom_site_occupancy
_atom_site_disorder_assembly
_atom_site_disorder_group
C C1 0.9115(3) 0.1716(2) 0.24029(15) 0.0472(8) Uani d . 1 . .
H H1D 0.8758 0.2243 0.2199 0.057 Uiso calc R 1 . .
H H1E 0.8778 0.1289 0.2065 0.057 Uiso calc R 1 . .
C C2 1.0658(4) 0.8169(2) 0.43343(16) 0.0412(7) Uani d . 1 . .
H H2D 1.0988 0.8492 0.4747 0.049 Uiso calc R 1 . .
H H2E 1.1129 0.7626 0.4416 0.049 Uiso calc R 1 . .
C C3 0.8881(4) 0.80844(18) 0.41979(16) 0.0415(7) Uani d . 1 . .
H H3D 0.8539 0.7849 0.3747 0.050 Uiso calc R 1 . .
H H3E 0.8592 0.7700 0.4526 0.050 Uiso calc R 1 . .
Cl Cl1 0.30378(10) 0.45106(5) 0.26597(4) 0.04654(19) Uani d . 1 . .
Cl Cl2 1.16812(9) 0.58195(6) 0.42064(4) 0.04530(19) Uani d . 1 . .
Cl Cl3 0.57256(8) 0.54598(5) 0.41952(3) 0.03576(16) Uani d . 1 . .
Cl Cl4 0.5000 0.23483(7) 0.2500 0.0401(2) Uani d S 1 . .
Cl Cl5 0.47720(9) 0.79063(5) 0.40942(4) 0.04283(18) Uani d . 1 . .
I I1 0.0000 0.450435(17) 0.2500 0.03375(8) Uani d S 1 . .
I I2 0.88263(2) 0.564990(11) 0.418170(9) 0.02956(7) Uani d . 1 . .
N N1 0.8379(3) 0.15711(16) 0.29954(12) 0.0395(6) Uani d . 1 . .
H H1A 0.8485 0.1042 0.3114 0.059 Uiso calc R 1 . .
H H1B 0.7351 0.1700 0.2890 0.059 Uiso calc R 1 . .
H H1C 0.8855 0.1883 0.3342 0.059 Uiso calc R 1 . .
N N2 1.1282(3) 0.85669(15) 0.37681(12) 0.0384(6) Uani d . 1 . .
H H2A 1.0820 0.8342 0.3372 0.058 Uiso calc R 1 . .
H H2B 1.2330 0.8492 0.3832 0.058 Uiso calc R 1 . .
H H2C 1.1069 0.9104 0.3762 0.058 Uiso calc R 1 . .
N N3 0.8007(3) 0.88669(15) 0.42352(12) 0.0382(6) Uani d . 1 . .
H H3A 0.8401 0.9123 0.4626 0.057 Uiso calc R 1 . .
H H3B 0.6981 0.8759 0.4216 0.057 Uiso calc R 1 . .
H H3C 0.8115 0.9189 0.3886 0.057 Uiso calc R 1 . .

loop_
_atom_site_aniso_label
_atom_site_aniso_U_11
_atom_site_aniso_U_22
_atom_site_aniso_U_33
_atom_site_aniso_U_12
_atom_site_aniso_U_13
_atom_site_aniso_U_23
C1 0.0272(16) 0.084(3) 0.0303(15) -0.0052(16) 0.0042(13) 0.0027(16)
C2 0.0345(17) 0.0478(18) 0.0391(16) 0.0067(13) 0.0013(13) 0.0026(14)
C3 0.0399(18) 0.0322(16) 0.0529(19) -0.0026(12) 0.0100(15) 0.0020(14)
Cl1 0.0356(4) 0.0628(5) 0.0405(4) 0.0103(4) 0.0056(3) 0.0010(4)
Cl2 0.0291(4) 0.0586(5) 0.0487(4) -0.0054(3) 0.0089(3) 0.0000(4)
Cl3 0.0263(3) 0.0409(4) 0.0391(4) 0.0016(3) 0.0038(3) -0.0005(3)
Cl4 0.0340(5) 0.0407(6) 0.0420(6) 0.000 -0.0016(4) 0.000
Cl5 0.0300(4) 0.0488(4) 0.0488(4) -0.0043(3) 0.0055(3) -0.0040(3)
I1 0.03698(16) 0.03827(15) 0.02565(13) 0.000 0.00517(11) 0.000
I2 0.02793(11) 0.03197(11) 0.02788(10) 0.00081(7) 0.00317(7) -0.00044(7)
N1 0.0337(13) 0.0450(15) 0.0410(14) 0.0042(11) 0.0099(11) 0.0038(11)
N2 0.0295(13) 0.0401(14) 0.0463(14) 0.0023(10) 0.0090(11) -0.0025(11)
N3 0.0310(13) 0.0435(14) 0.0413(14) -0.0039(11) 0.0103(11) -0.0044(11)

loop_
_atom_type_symbol
_atom_type_description
_atom_type_scat_dispersion_real
_atom_type_scat_dispersion_imag
_atom_type_scat_source
C C 0.0033 0.0016 'International Tables Vol C Tables 4.2.6.8 and 6.1.1.4'
H H 0.0000 0.0000 'International Tables Vol C Tables 4.2.6.8 and 6.1.1.4'
N N 0.0061 0.0033 'International Tables Vol C Tables 4.2.6.8 and 6.1.1.4'
I I -0.4742 1.8119 'International Tables Vol C Tables 4.2.6.8 and 6.1.1.4'
Cl Cl 0.1484 0.1585 'International Tables Vol C Tables 4.2.6.8 and 6.1.1.4'

loop_
_geom_angle_atom_site_label_1
_geom_angle_atom_site_label_2
_geom_angle_atom_site_label_3
_geom_angle_site_symmetry_1
_geom_angle_site_symmetry_3
_geom_angle
_geom_angle_publ_flag
N1 C1 C1 . 2_755 111.4(3) ?
N1 C1 H1D . . 109.3 ?
C1 C1 H1D 2_755 . 109.3 ?
N1 C1 H1E . . 109.3 ?
C1 C1 H1E 2_755 . 109.3 ?
H1D C1 H1E . . 108.0 ?
N2 C2 C3 . . 113.8(3) ?
N2 C2 H2D . . 108.8 ?
C3 C2 H2D . . 108.8 ?
N2 C2 H2E . . 108.8 ?
C3 C2 H2E . . 108.8 ?
H2D C2 H2E . . 107.7 ?
N3 C3 C2 . . 114.7(3) ?
N3 C3 H3D . . 108.6 ?
C2 C3 H3D . . 108.6 ?
N3 C3 H3E . . 108.6 ?
C2 C3 H3E . . 108.6 ?
H3D C3 H3E . . 107.6 ?
Cl1 I1 Cl1 . 2 179.55(4) ?
Cl2 I2 Cl3 . . 178.30(3) ?
C1 N1 H1A . . 109.5 ?
C1 N1 H1B . . 109.5 ?
H1A N1 H1B . . 109.5 ?
C1 N1 H1C . . 109.5 ?
H1A N1 H1C . . 109.5 ?
H1B N1 H1C . . 109.5 ?
C2 N2 H2A . . 109.5 ?
C2 N2 H2B . . 109.5 ?
H2A N2 H2B . . 109.5 ?
C2 N2 H2C . . 109.5 ?
H2A N2 H2C . . 109.5 ?
H2B N2 H2C . . 109.5 ?
C3 N3 H3A . . 109.5 ?
C3 N3 H3B . . 109.5 ?
H3A N3 H3B . . 109.5 ?
C3 N3 H3C . . 109.5 ?
H3A N3 H3C . . 109.5 ?
H3B N3 H3C . . 109.5 ?

loop_
_geom_bond_atom_site_label_1
_geom_bond_atom_site_label_2
_geom_bond_site_symmetry_2
_geom_bond_distance
_geom_bond_publ_flag
C1 N1 . 1.463(4) ?
C1 C1 2_755 1.491(6) ?
C1 H1D . 0.9700 ?
C1 H1E . 0.9700 ?
C2 N2 . 1.488(4) ?
C2 C3 . 1.499(4) ?
C2 H2D . 0.9700 ?
C2 H2E . 0.9700 ?
C3 N3 . 1.483(4) ?
C3 H3D . 0.9700 ?
C3 H3E . 0.9700 ?
Cl1 I1 . 2.5595(10) ?
Cl2 I2 . 2.4518(10) ?
Cl3 I2 . 2.6790(9) ?
I1 Cl1 2 2.5595(10) ?
N1 H1A . 0.8900 ?
N1 H1B . 0.8900 ?
N1 H1C . 0.8900 ?
N2 H2A . 0.8900 ?
N2 H2B . 0.8900 ?
N2 H2C . 0.8900 ?
N3 H3A . 0.8900 ?
N3 H3B . 0.8900 ?
N3 H3C . 0.8900 ?

loop_
_geom_hbond_atom_site_label_D
_geom_hbond_atom_site_label_H
_geom_hbond_atom_site_label_A
_geom_hbond_site_symmetry_A
_geom_hbond_distance_DH
_geom_hbond_distance_HA
_geom_hbond_distance_DA
_geom_hbond_angle_DHA
N1 H1A Cl1 3_545 0.89 2.65 3.410(3) 144.3
N1 H1A Cl3 3_545 0.89 2.76 3.341(3) 123.9
N1 H1B Cl4 . 0.89 2.27 3.136(2) 163.9
N1 H1C Cl5 3_545 0.89 2.27 3.148(3) 167.5
N2 H2A Cl4 3 0.89 2.38 3.232(3) 161.0
N2 H2B Cl5 1_655 0.89 2.26 3.123(3) 162.0
N2 H2C Cl3 3 0.89 2.40 3.246(3) 158.5
N3 H3A Cl3 7_666 0.89 2.42 3.297(2) 167.0
N3 H3B Cl5 . 0.89 2.32 3.144(3) 154.4
N3 H3C Cl1 3 0.89 2.49 3.319(2) 154.8
